data_7130887
loop_
_publ_author_name
'Wang, Xinzhe'
'Chen, Zhihuang'
'Liu, Qingqing'
'Lin, Wenqing'
'Xiong, Xiaodong'

_publ_section_title
;
 Amine organocatalysts for highly ortho-Selective chlorination of anilines
 with sulfuryl chloride
;
_journal_name_full 'Chemical Communications'
_journal_paper_doi 10.1039/D2CC05320A
_journal_year 2022
_chemical_formula_sum 'C14 H11 Cl F N O2'
_chemical_formula_weight 279.69
_space_group_crystal_system monoclinic
_space_group_IT_number 7
_space_group_name_Hall 'P -2yc'
_space_group_name_H-M_alt 'P 1 c 1'
_atom_sites_solution_hydrogens geom
_audit_creation_method SHELXL-2018/3
_audit_update_record
;
2022-03-12 deposited with the CCDC.	2022-10-24 downloaded from the CCDC.
;
_cell_angle_alpha 90
_cell_angle_beta 94.234(3)
_cell_angle_gamma 90
_cell_formula_units_Z 2
_cell_length_a 4.7305(2)
_cell_length_b 11.4393(4)
_cell_length_c 12.2488(4)
_cell_measurement_temperature 293(2)
_cell_volume 661.02(4)
_computing_structure_refinement 'SHELXL-2018/3 (Sheldrick, 2018)'
_computing_structure_solution 'SHELXT 2014/5 (Sheldrick, 2014)'
_diffrn_ambient_temperature 293(2)
_diffrn_measured_fraction_theta_full 0.996
_diffrn_measured_fraction_theta_max 0.992
_diffrn_radiation_type CuK\a
_diffrn_radiation_wavelength 1.54184
_diffrn_reflns_av_R_equivalents 0.0414
_diffrn_reflns_av_unetI/netI 0.0437
_diffrn_reflns_Laue_measured_fraction_full 0.996
_diffrn_reflns_Laue_measured_fraction_max 0.992
_diffrn_reflns_limit_h_max 5
_diffrn_reflns_limit_h_min -5
_diffrn_reflns_limit_k_max 13
_diffrn_reflns_limit_k_min -10
_diffrn_reflns_limit_l_max 14
_diffrn_reflns_limit_l_min -14
_diffrn_reflns_number 4639
_diffrn_reflns_point_group_measured_fraction_full 0.921
_diffrn_reflns_point_group_measured_fraction_max 0.915
_diffrn_reflns_theta_full 67.684
_diffrn_reflns_theta_max 68.061
_diffrn_reflns_theta_min 3.864
_exptl_absorpt_coefficient_mu 2.658
_exptl_crystal_density_diffrn 1.405
_exptl_crystal_F_000 288
_exptl_crystal_size_max 0.060
_exptl_crystal_size_mid 0.050
_exptl_crystal_size_min 0.040
_refine_diff_density_max 0.185
_refine_diff_density_min -0.284
_refine_diff_density_rms 0.054
_refine_ls_abs_structure_details
;
 Flack x determined using 903 quotients [(I+)-(I-)]/[(I+)+(I-)]
 (Parsons, Flack and Wagner, Acta Cryst. B69 (2013) 249-259).
;
_refine_ls_abs_structure_Flack 0.012(15)
_refine_ls_extinction_method none
_refine_ls_goodness_of_fit_ref 1.105
_refine_ls_hydrogen_treatment constr
_refine_ls_matrix_type full
_refine_ls_number_parameters 172
_refine_ls_number_reflns 2209
_refine_ls_number_restraints 2
_refine_ls_restrained_S_all 1.104
_refine_ls_R_factor_all 0.0466
_refine_ls_R_factor_gt 0.0457
_refine_ls_shift/su_max 0.000
_refine_ls_shift/su_mean 0.000
_refine_ls_structure_factor_coef Fsqd
_refine_ls_weighting_details 'w=1/[\s^2^(Fo^2^)+(0.0891P)^2^+0.0039P] where P=(Fo^2^+2Fc^2^)/3'
_refine_ls_weighting_scheme calc
_refine_ls_wR_factor_gt 0.1274
_refine_ls_wR_factor_ref 0.1291
_reflns_Friedel_coverage 0.836
_reflns_Friedel_fraction_full 0.845
_reflns_Friedel_fraction_max 0.838
_reflns_number_gt 2114
_reflns_number_total 2209
_reflns_threshold_expression 'I > 2\s(I)'
_cod_data_source_file d2cc05320a2.cif
_cod_data_source_block exp_1569_auto
_cod_original_sg_symbol_H-M 'P c'
_cod_database_code 7130887
_shelx_shelxl_version_number 2018/3
_shelx_space_group_comment
;
The symmetry employed for this shelxl refinement is uniquely defined
by the following loop, which should always be used as a source of
symmetry information in preference to the above space-group names.
They are only intended as comments.
;
_shelx_estimated_absorpt_t_min 0.857
_shelx_estimated_absorpt_t_max 0.901

loop_
_space_group_symop_operation_xyz
'x, y, z'
'x, -y, z+1/2'

loop_
_atom_site_label
_atom_site_type_symbol
_atom_site_fract_x
_atom_site_fract_y
_atom_site_fract_z
_atom_site_U_iso_or_equiv
_atom_site_adp_type
_atom_site_occupancy
_atom_site_site_symmetry_order
_atom_site_calc_flag
_atom_site_refinement_flags_posn
_atom_site_refinement_flags_adp
_atom_site_refinement_flags_occupancy
_atom_site_disorder_assembly
_atom_site_disorder_group
Cl1 Cl 0.88573(19) 0.46968(8) 0.64384(10) 0.0680(3) Uani 1 1 d . . . . .
F1 F 0.1137(8) 0.7078(4) 0.9156(3) 0.1027(11) Uani 1 1 d . . . . .
O1 O 0.1270(7) 0.7472(4) 0.5291(4) 0.0927(14) Uani 1 1 d . . . . .
O2 O 0.4891(6) 0.7773(3) 0.4239(2) 0.0602(7) Uani 1 1 d . . . . .
N1 N 0.5734(6) 0.6888(3) 0.5820(3) 0.0502(7) Uani 1 1 d . . . . .
H1 H 0.742465 0.684321 0.560933 0.060 Uiso 1 1 calc R U . . .
C1 C 0.6106(12) 0.4985(5) 0.8267(4) 0.0745(12) Uani 1 1 d . . . . .
H1A H 0.705315 0.431309 0.851765 0.089 Uiso 1 1 calc R U . . .
C2 C 0.4237(12) 0.5528(6) 0.8913(4) 0.0790(14) Uani 1 1 d . . . . .
H2 H 0.387041 0.522502 0.959304 0.095 Uiso 1 1 calc R U . . .
C3 C 0.2955(10) 0.6516(5) 0.8526(4) 0.0715(12) Uani 1 1 d . . . . .
C4 C 0.3420(9) 0.7004(4) 0.7521(4) 0.0595(9) Uani 1 1 d . . . . .
H4 H 0.253836 0.769924 0.729583 0.071 Uiso 1 1 calc R U . . .
C5 C 0.5223(7) 0.6435(3) 0.6860(3) 0.0481(7) Uani 1 1 d . . . . .
C6 C 0.6586(9) 0.5434(3) 0.7242(3) 0.0533(8) Uani 1 1 d . . . . .
C7 C 0.3704(8) 0.7387(4) 0.5139(4) 0.0541(8) Uani 1 1 d . . . . .
C8 C 0.2873(11) 0.8274(6) 0.3413(5) 0.0910(19) Uani 1 1 d . . . . .
H8A H 0.175956 0.888152 0.372937 0.109 Uiso 1 1 calc R U . . .
H8B H 0.159851 0.767669 0.310251 0.109 Uiso 1 1 calc R U . . .
C9 C 0.4618(8) 0.8772(4) 0.2554(4) 0.0584(9) Uani 1 1 d . . . . .
C10 C 0.5846(13) 0.9855(5) 0.2673(5) 0.0796(14) Uani 1 1 d . . . . .
H10 H 0.558743 1.029765 0.329499 0.096 Uiso 1 1 calc R U . . .
C11 C 0.7461(16) 1.0289(5) 0.1876(7) 0.101(2) Uani 1 1 d . . . . .
H11 H 0.831579 1.101834 0.196446 0.122 Uiso 1 1 calc R U . . .
C12 C 0.7805(16) 0.9654(9) 0.0962(7) 0.113(3) Uani 1 1 d . . . . .
H12 H 0.887516 0.995488 0.041984 0.136 Uiso 1 1 calc R U . . .
C13 C 0.6605(19) 0.8591(7) 0.0833(6) 0.109(2) Uani 1 1 d . . . . .
H13 H 0.686953 0.815319 0.020875 0.130 Uiso 1 1 calc R U . . .
C14 C 0.5002(13) 0.8157(5) 0.1621(5) 0.0822(15) Uani 1 1 d . . . . .
H14 H 0.415369 0.742810 0.152094 0.099 Uiso 1 1 calc R U . . .

loop_
_atom_site_aniso_label
_atom_site_aniso_U_11
_atom_site_aniso_U_22
_atom_site_aniso_U_33
_atom_site_aniso_U_23
_atom_site_aniso_U_13
_atom_site_aniso_U_12
Cl1 0.0651(6) 0.0595(5) 0.0793(6) 0.0029(4) 0.0045(4) 0.0105(4)
F1 0.098(3) 0.140(3) 0.0752(19) -0.0196(19) 0.0417(18) -0.001(2)
O1 0.0400(16) 0.146(4) 0.094(2) 0.057(2) 0.0194(16) 0.0140(18)
O2 0.0433(13) 0.0821(18) 0.0569(15) 0.0225(13) 0.0144(12) 0.0093(12)
N1 0.0411(15) 0.0592(16) 0.0517(16) 0.0113(13) 0.0124(12) 0.0050(12)
C1 0.074(3) 0.083(3) 0.064(3) 0.025(2) -0.005(2) -0.010(2)
C2 0.073(3) 0.113(4) 0.051(2) 0.017(2) 0.009(2) -0.017(3)
C3 0.061(3) 0.103(3) 0.052(2) -0.006(2) 0.0163(19) -0.015(2)
C4 0.056(2) 0.067(2) 0.058(2) -0.0017(18) 0.0156(17) -0.0054(17)
C5 0.0438(17) 0.0549(18) 0.0458(17) 0.0036(14) 0.0038(14) -0.0079(14)
C6 0.050(2) 0.058(2) 0.0522(19) 0.0061(14) 0.0027(16) -0.0064(14)
C7 0.042(2) 0.064(2) 0.0578(19) 0.0165(16) 0.0150(14) 0.0032(14)
C8 0.052(3) 0.145(5) 0.076(3) 0.054(3) 0.011(2) 0.020(3)
C9 0.050(2) 0.065(2) 0.060(2) 0.0204(17) 0.0034(17) 0.0092(16)
C10 0.084(4) 0.072(3) 0.081(3) -0.002(2) -0.011(3) 0.009(3)
C11 0.091(4) 0.072(4) 0.137(6) 0.042(4) -0.021(4) -0.023(3)
C12 0.078(4) 0.157(8) 0.106(5) 0.071(5) 0.017(4) -0.003(4)
C13 0.125(6) 0.134(5) 0.070(3) 0.002(3) 0.029(4) 0.022(5)
C14 0.093(4) 0.071(3) 0.084(3) 0.002(2) 0.011(3) -0.003(3)

loop_
_atom_type_symbol
_atom_type_description
_atom_type_scat_dispersion_real
_atom_type_scat_dispersion_imag
_atom_type_scat_source
C C 0.0181 0.0091 'International Tables Vol C Tables 4.2.6.8 and 6.1.1.4'
H H 0.0000 0.0000 'International Tables Vol C Tables 4.2.6.8 and 6.1.1.4'
Cl Cl 0.3639 0.7018 'International Tables Vol C Tables 4.2.6.8 and 6.1.1.4'
F F 0.0727 0.0534 'International Tables Vol C Tables 4.2.6.8 and 6.1.1.4'
N N 0.0311 0.0180 'International Tables Vol C Tables 4.2.6.8 and 6.1.1.4'
O O 0.0492 0.0322 'International Tables Vol C Tables 4.2.6.8 and 6.1.1.4'

loop_
_geom_angle_atom_site_label_1
_geom_angle_atom_site_label_2
_geom_angle_atom_site_label_3
_geom_angle
_geom_angle_site_symmetry_1
_geom_angle_site_symmetry_3
_geom_angle_publ_flag
C7 O2 C8 113.9(3) . . ?
C7 N1 C5 123.4(3) . . ?
C7 N1 H1 118.3 . . ?
C5 N1 H1 118.3 . . ?
C2 C1 C6 120.4(5) . . ?
C2 C1 H1A 119.8 . . ?
C6 C1 H1A 119.8 . . ?
C3 C2 C1 117.8(4) . . ?
C3 C2 H2 121.1 . . ?
C1 C2 H2 121.1 . . ?
C2 C3 F1 118.9(5) . . ?
C2 C3 C4 123.5(5) . . ?
F1 C3 C4 117.5(5) . . ?
C5 C4 C3 118.5(4) . . ?
C5 C4 H4 120.8 . . ?
C3 C4 H4 120.8 . . ?
C6 C5 C4 119.1(4) . . ?
C6 C5 N1 120.3(4) . . ?
C4 C5 N1 120.7(4) . . ?
C5 C6 C1 120.7(4) . . ?
C5 C6 Cl1 120.4(3) . . ?
C1 C6 Cl1 118.9(4) . . ?
O1 C7 O2 124.8(4) . . ?
O1 C7 N1 126.4(4) . . ?
O2 C7 N1 108.9(3) . . ?
O2 C8 C9 105.7(4) . . ?
O2 C8 H8A 110.6 . . ?
C9 C8 H8A 110.6 . . ?
O2 C8 H8B 110.6 . . ?
C9 C8 H8B 110.6 . . ?
H8A C8 H8B 108.7 . . ?
C14 C9 C10 118.2(5) . . ?
C14 C9 C8 120.4(5) . . ?
C10 C9 C8 121.4(5) . . ?
C9 C10 C11 120.2(6) . . ?
C9 C10 H10 119.9 . . ?
C11 C10 H10 119.9 . . ?
C12 C11 C10 120.0(6) . . ?
C12 C11 H11 120.0 . . ?
C10 C11 H11 120.0 . . ?
C13 C12 C11 120.4(6) . . ?
C13 C12 H12 119.8 . . ?
C11 C12 H12 119.8 . . ?
C12 C13 C14 119.8(7) . . ?
C12 C13 H13 120.1 . . ?
C14 C13 H13 120.1 . . ?
C13 C14 C9 121.3(6) . . ?
C13 C14 H14 119.3 . . ?
C9 C14 H14 119.3 . . ?

loop_
_geom_bond_atom_site_label_1
_geom_bond_atom_site_label_2
_geom_bond_distance
_geom_bond_site_symmetry_2
_geom_bond_publ_flag
Cl1 C6 1.729(5) . ?
F1 C3 1.358(6) . ?
O1 C7 1.184(5) . ?
O2 C7 1.349(5) . ?
O2 C8 1.456(6) . ?
N1 C7 1.351(5) . ?
N1 C5 1.412(5) . ?
N1 H1 0.8600 . ?
C1 C2 1.378(9) . ?
C1 C6 1.391(6) . ?
C1 H1A 0.9300 . ?
C2 C3 1.352(9) . ?
C2 H2 0.9300 . ?
C3 C4 1.384(7) . ?
C4 C5 1.382(6) . ?
C4 H4 0.9300 . ?
C5 C6 1.379(5) . ?
C8 C9 1.497(6) . ?
C8 H8A 0.9700 . ?
C8 H8B 0.9700 . ?
C9 C14 1.365(8) . ?
C9 C10 1.371(8) . ?
C10 C11 1.376(11) . ?
C10 H10 0.9300 . ?
C11 C12 1.354(12) . ?
C11 H11 0.9300 . ?
C12 C13 1.347(12) . ?
C12 H12 0.9300 . ?
C13 C14 1.364(10) . ?
C13 H13 0.9300 . ?
C14 H14 0.9300 . ?

loop_
_geom_torsion_atom_site_label_1
_geom_torsion_atom_site_label_2
_geom_torsion_atom_site_label_3
_geom_torsion_atom_site_label_4
_geom_torsion
_geom_torsion_site_symmetry_1
_geom_torsion_site_symmetry_2
_geom_torsion_site_symmetry_3
_geom_torsion_site_symmetry_4
_geom_torsion_publ_flag
C6 C1 C2 C3 -1.4(8) . . . . ?
C1 C2 C3 F1 -179.0(5) . . . . ?
C1 C2 C3 C4 0.1(9) . . . . ?
C2 C3 C4 C5 2.1(8) . . . . ?
F1 C3 C4 C5 -178.9(4) . . . . ?
C3 C4 C5 C6 -2.8(6) . . . . ?
C3 C4 C5 N1 179.0(4) . . . . ?
C7 N1 C5 C6 143.0(4) . . . . ?
C7 N1 C5 C4 -38.8(6) . . . . ?
C4 C5 C6 C1 1.5(6) . . . . ?
N1 C5 C6 C1 179.7(4) . . . . ?
C4 C5 C6 Cl1 180.0(3) . . . . ?
N1 C5 C6 Cl1 -1.9(5) . . . . ?
C2 C1 C6 C5 0.6(7) . . . . ?
C2 C1 C6 Cl1 -177.8(4) . . . . ?
C8 O2 C7 O1 -2.7(8) . . . . ?
C8 O2 C7 N1 176.8(5) . . . . ?
C5 N1 C7 O1 -3.1(7) . . . . ?
C5 N1 C7 O2 177.3(3) . . . . ?
C7 O2 C8 C9 173.5(4) . . . . ?
O2 C8 C9 C14 98.4(6) . . . . ?
O2 C8 C9 C10 -82.3(6) . . . . ?
C14 C9 C10 C11 -1.2(8) . . . . ?
C8 C9 C10 C11 179.4(5) . . . . ?
C9 C10 C11 C12 1.0(10) . . . . ?
C10 C11 C12 C13 -0.9(11) . . . . ?
C11 C12 C13 C14 0.9(12) . . . . ?
C12 C13 C14 C9 -1.1(11) . . . . ?
C10 C9 C14 C13 1.2(9) . . . . ?
C8 C9 C14 C13 -179.4(5) . . . . ?
